data_4510841
loop_
_publ_author_name
'Arenas-Garc\'ia, Jenniffer I.'
'Herrera-Ruiz, Dea'
'Mondrag\'on-V\'asquez, Karina'
'Morales-Rojas, Hugo'
'H\"opfl, Herbert'

_publ_section_title
;
 Modification of the Supramolecular Hydrogen-Bonding Patterns of
 Acetazolamide in the Presence of Different Cocrystal Formers: 3:1, 2:1,
 1:1, and 1:2 Cocrystals from Screening with the Structural Isomers of
 Hydroxybenzoic Acids, Aminobenzoic Acids, Hydroxybenzamides,
 Aminobenzamides, Nicotinic Acids, Nicotinamides, and 2,3-Dihydroxybenzoic
 Acids
;
_journal_coden_ASTM CGDEFU
_journal_issue 2
_journal_name_full 'Crystal Growth & Design'
_journal_page_first 811
_journal_page_last 824
_journal_paper_doi 10.1021/cg201140g
_journal_volume 12
_journal_year 2012
_chemical_formula_moiety '4(C4 H6 N4 O3 S2), 2(C7 H8 N2 O), 3(H2 O)'
_chemical_formula_sum 'C15 H23 N10 O8.5 S4'
_chemical_formula_weight 607.67
_space_group_IT_number 14
_symmetry_cell_setting monoclinic
_symmetry_space_group_name_Hall '-P 2yn'
_symmetry_space_group_name_H-M 'P 1 21/n 1'
_atom_sites_solution_hydrogens geom
_atom_sites_solution_primary direct
_atom_sites_solution_secondary difmap
_audit_creation_method SHELXL-97
_cell_angle_alpha 90.00
_cell_angle_beta 103.151(2)
_cell_angle_gamma 90.00
_cell_formula_units_Z 8
_cell_length_a 11.2462(17)
_cell_length_b 26.971(4)
_cell_length_c 17.230(3)
_cell_measurement_reflns_used 8989
_cell_measurement_temperature 293(2)
_cell_measurement_theta_max 26.61
_cell_measurement_theta_min 2.40
_cell_volume 5089.2(14)
_computing_cell_refinement 'Bruker SAINT'
_computing_data_collection 'Bruker SMART'
_computing_data_reduction 'Bruker SAINT'
_computing_molecular_graphics 'Bruker SHELXTL'
_computing_publication_material 'Bruker SHELXTL'
_computing_structure_refinement 'SHELXL-97 (Sheldrick, 1997)'
_computing_structure_solution 'SHELXS-97 (Sheldrick, 1990)'
_diffrn_ambient_temperature 293(2)
_diffrn_measured_fraction_theta_full 1.000
_diffrn_measured_fraction_theta_max 1.000
_diffrn_measurement_device_type 'CCD area detector'
_diffrn_measurement_method 'phi and omega scans'
_diffrn_radiation_monochromator graphite
_diffrn_radiation_source 'fine-focus sealed tube'
_diffrn_radiation_type MoK\a
_diffrn_radiation_wavelength 0.71073
_diffrn_reflns_av_R_equivalents 0.0739
_diffrn_reflns_av_sigmaI/netI 0.0689
_diffrn_reflns_limit_h_max 13
_diffrn_reflns_limit_h_min -13
_diffrn_reflns_limit_k_max 32
_diffrn_reflns_limit_k_min -32
_diffrn_reflns_limit_l_max 20
_diffrn_reflns_limit_l_min -20
_diffrn_reflns_number 48653
_diffrn_reflns_theta_full 25.00
_diffrn_reflns_theta_max 25.00
_diffrn_reflns_theta_min 1.43
_exptl_absorpt_coefficient_mu 0.438
_exptl_absorpt_correction_T_max 0.85
_exptl_absorpt_correction_T_min 0.82
_exptl_absorpt_correction_type multi-scan
_exptl_absorpt_process_details SADABS
_exptl_crystal_colour colorless
_exptl_crystal_density_diffrn 1.586
_exptl_crystal_density_method 'not measured'
_exptl_crystal_description block
_exptl_crystal_F_000 2520
_exptl_crystal_size_max 0.48
_exptl_crystal_size_mid 0.44
_exptl_crystal_size_min 0.39
_refine_diff_density_max 0.438
_refine_diff_density_min -0.267
_refine_diff_density_rms 0.064
_refine_ls_extinction_method none
_refine_ls_goodness_of_fit_ref 1.026
_refine_ls_hydrogen_treatment mixed
_refine_ls_matrix_type full
_refine_ls_number_parameters 758
_refine_ls_number_reflns 8967
_refine_ls_number_restraints 26
_refine_ls_restrained_S_all 1.025
_refine_ls_R_factor_all 0.0840
_refine_ls_R_factor_gt 0.0513
_refine_ls_shift/su_max 0.004
_refine_ls_shift/su_mean 0.000
_refine_ls_structure_factor_coef Fsqd
_refine_ls_weighting_details 'calc w=1/[\s^2^(Fo^2^)+(0.0402P)^2^+3.2191P] where P=(Fo^2^+2Fc^2^)/3'
_refine_ls_weighting_scheme calc
_refine_ls_wR_factor_gt 0.1123
_refine_ls_wR_factor_ref 0.1260
_reflns_number_gt 6166
_reflns_number_total 8967
_reflns_threshold_expression >2sigma(I)
_cod_duplicate_entry 4502906
_cod_data_source_file cg201140g_si_002.cif
_cod_data_source_block jen1funm
_cod_depositor_comments
;
 Marked entry as being related to ChemSpider entry 30661404.

 Antanas Vaitkus,
 2020-09-30

The following automatic conversions were performed:

'_symmetry_cell_setting' value 'Monoclinic' changed to 'monoclinic'
according to
/usr/data/users/saulius/automatic-downloads/retrospective/ACS/lib/dictionaries/cif_core.dic
dictionary named 'cif_core.dic' version 2.4.2 from 2011-04-26.

Automatic conversion script
Id: cif_fix_values 2281 2013-09-26 08:29:07Z andrius 
;
_cod_original_cell_volume 5089.1(13)
_cod_original_sg_symbol_H-M P2(1)/n
_cod_database_code 4510841

loop_
_symmetry_equiv_pos_as_xyz
'x, y, z'
'-x+1/2, y+1/2, -z+1/2'
'-x, -y, -z'
'x-1/2, -y-1/2, z-1/2'

loop_
_atom_site_label
_atom_site_type_symbol
_atom_site_fract_x
_atom_site_fract_y
_atom_site_fract_z
_atom_site_U_iso_or_equiv
_atom_site_adp_type
_atom_site_occupancy
_atom_site_symmetry_multiplicity
_atom_site_calc_flag
_atom_site_refinement_flags
S1 S 0.48282(7) 0.06140(3) 0.58708(5) 0.0390(2) Uani 1 1 d .
S2 S 0.23969(7) 0.07379(3) 0.63612(5) 0.0413(2) Uani 1 1 d .
N1 N 0.4633(2) 0.06615(10) 0.73273(16) 0.0432(7) Uani 1 1 d .
N2 N 0.5859(2) 0.06057(10) 0.73570(16) 0.0405(7) Uani 1 1 d .
N3 N 0.7266(2) 0.05428(10) 0.65519(16) 0.0377(7) Uani 1 1 d D
H1 H 0.780(2) 0.0559(13) 0.6998(11) 0.057 Uiso 1 1 d D
N4 N 0.1863(3) 0.03091(12) 0.68051(18) 0.0479(8) Uani 1 1 d D
H2 H 0.213(3) 0.0027(7) 0.668(2) 0.072 Uiso 1 1 d D
H3 H 0.188(4) 0.0368(14) 0.7298(6) 0.072 Uiso 1 1 d D
O1 O 0.6728(2) 0.05068(10) 0.52247(13) 0.0514(6) Uani 1 1 d .
O2 O 0.2055(2) 0.06465(10) 0.55257(13) 0.0547(7) Uani 1 1 d .
O3 O 0.2107(2) 0.11995(9) 0.66647(17) 0.0652(8) Uani 1 1 d .
C1 C 0.4011(3) 0.06741(12) 0.65998(18) 0.0352(8) Uani 1 1 d .
C2 C 0.6089(3) 0.05827(11) 0.66510(19) 0.0343(8) Uani 1 1 d .
C3 C 0.7546(3) 0.05045(13) 0.5830(2) 0.0402(8) Uani 1 1 d .
C4 C 0.8858(3) 0.04670(14) 0.5827(2) 0.0520(10) Uani 1 1 d .
H4 H 0.9091 0.0746 0.5550 0.078 Uiso 1 1 calc R
H5 H 0.9001 0.0167 0.5564 0.078 Uiso 1 1 calc R
H6 H 0.9333 0.0464 0.6366 0.078 Uiso 1 1 calc R
N5 N 0.4185(3) 0.06320(14) 0.17983(19) 0.0588(9) Uani 1 1 d D
H11 H 0.366(3) 0.0631(15) 0.1348(13) 0.088 Uiso 1 1 d D
H12 H 0.4935(12) 0.0630(15) 0.176(3) 0.088 Uiso 1 1 d D
N6 N 0.2994(3) 0.06914(13) 0.39703(18) 0.0570(9) Uani 1 1 d D
H13 H 0.3755(10) 0.0659(15) 0.397(3) 0.086 Uiso 1 1 d D
H14 H 0.273(4) 0.0710(15) 0.4399(14) 0.086 Uiso 1 1 d D
O4 O 0.4671(2) 0.06449(11) 0.31173(15) 0.0660(8) Uani 1 1 d .
C5 C 0.2555(3) 0.06674(11) 0.25144(19) 0.0379(8) Uani 1 1 d .
C6 C 0.2189(3) 0.06905(12) 0.32445(19) 0.0399(8) Uani 1 1 d .
C7 C 0.0939(3) 0.07104(13) 0.3227(2) 0.0478(9) Uani 1 1 d .
H7 H 0.0687 0.0729 0.3704 0.057 Uiso 1 1 calc R
C8 C 0.0082(3) 0.07034(13) 0.2525(2) 0.0489(9) Uani 1 1 d .
H8 H -0.0743 0.0715 0.2531 0.059 Uiso 1 1 calc R
C9 C 0.0427(3) 0.06786(13) 0.1810(2) 0.0470(9) Uani 1 1 d .
H9 H -0.0159 0.0672 0.1332 0.056 Uiso 1 1 calc R
C10 C 0.1640(3) 0.06642(12) 0.1809(2) 0.0443(9) Uani 1 1 d .
H10 H 0.1868 0.0652 0.1323 0.053 Uiso 1 1 calc R
C11 C 0.3868(3) 0.06479(13) 0.2492(2) 0.0435(9) Uani 1 1 d .
S21 S 0.99975(7) 0.06553(3) 0.96041(5) 0.0388(2) Uani 1 1 d .
S22 S 1.24934(7) 0.06641(3) 0.91919(5) 0.0390(2) Uani 1 1 d .
N21 N 1.0305(2) 0.06111(10) 0.81716(15) 0.0403(7) Uani 1 1 d .
N22 N 0.9063(2) 0.06043(10) 0.81008(15) 0.0389(7) Uani 1 1 d .
N23 N 0.7590(2) 0.06153(11) 0.88575(16) 0.0413(7) Uani 1 1 d D
H21 H 0.708(3) 0.0606(13) 0.8401(10) 0.062 Uiso 1 1 d D
N24 N 1.2907(3) 0.12073(13) 0.90349(19) 0.0538(8) Uani 1 1 d D
H22 H 1.282(4) 0.1261(15) 0.8533(5) 0.081 Uiso 1 1 d D
H23 H 1.266(4) 0.1437(11) 0.930(2) 0.081 Uiso 1 1 d D
O21 O 0.8000(2) 0.06596(11) 1.01922(14) 0.0629(8) Uani 1 1 d .
O22 O 1.2927(2) 0.03342(9) 0.86811(15) 0.0565(7) Uani 1 1 d .
O23 O 1.2785(2) 0.05888(10) 1.00305(13) 0.0570(7) Uani 1 1 d .
C21 C 1.0880(3) 0.06363(12) 0.89133(19) 0.0353(8) Uani 1 1 d .
C22 C 0.8778(3) 0.06231(11) 0.87943(19) 0.0341(8) Uani 1 1 d .
C23 C 0.7240(3) 0.06392(13) 0.9565(2) 0.0454(9) Uani 1 1 d .
C24 C 0.5901(3) 0.06336(17) 0.9504(2) 0.0701(13) Uani 1 1 d .
H24 H 0.5708 0.0386 0.9857 0.105 Uiso 1 1 calc R
H25 H 0.5486 0.0558 0.8966 0.105 Uiso 1 1 calc R
H26 H 0.5643 0.0953 0.9649 0.105 Uiso 1 1 calc R
N25 N 0.9534(3) 0.17340(16) 0.6706(2) 0.0706(10) Uani 1 1 d D
H31 H 0.898(3) 0.1740(18) 0.6268(15) 0.106 Uiso 1 1 d D
H32 H 1.0273(15) 0.1677(17) 0.667(3) 0.106 Uiso 1 1 d D
N26 N 0.8562(3) 0.18487(14) 0.89397(19) 0.0571(9) Uani 1 1 d D
H33 H 0.9320(11) 0.1844(15) 0.892(3) 0.086 Uiso 1 1 d D
H34 H 0.830(4) 0.1882(15) 0.9370(14) 0.086 Uiso 1 1 d D
O24 O 1.0141(2) 0.18245(10) 0.80169(15) 0.0605(7) Uani 1 1 d .
C25 C 0.8001(3) 0.18202(11) 0.7490(2) 0.0368(8) Uani 1 1 d .
C26 C 0.7704(3) 0.18428(12) 0.82414(19) 0.0382(8) Uani 1 1 d .
C27 C 0.6474(3) 0.18496(13) 0.8276(2) 0.0475(9) Uani 1 1 d .
H27 H 0.6272 0.1861 0.8770 0.057 Uiso 1 1 calc R
C28 C 0.5563(3) 0.18396(12) 0.7599(2) 0.0484(9) Uani 1 1 d .
H28 H 0.4751 0.1843 0.7637 0.058 Uiso 1 1 calc R
C29 C 0.5841(3) 0.18248(12) 0.6854(2) 0.0461(9) Uani 1 1 d .
H29 H 0.5222 0.1822 0.6393 0.055 Uiso 1 1 calc R
C30 C 0.7042(3) 0.18150(12) 0.6810(2) 0.0418(8) Uani 1 1 d .
H30 H 0.7227 0.1805 0.6311 0.050 Uiso 1 1 calc R
C31 C 0.9284(3) 0.17962(13) 0.7420(2) 0.0461(9) Uani 1 1 d .
S41 S 0.03475(7) 0.31642(3) 0.96017(5) 0.0420(2) Uani 1 1 d .
S42 S 0.28646(7) 0.31876(3) 0.92145(5) 0.0399(2) Uani 1 1 d .
N41 N 0.0689(2) 0.31015(11) 0.81841(17) 0.0473(8) Uani 1 1 d .
N42 N -0.0554(2) 0.30750(11) 0.81052(16) 0.0447(7) Uani 1 1 d .
N43 N -0.2052(2) 0.30858(10) 0.88411(16) 0.0364(7) Uani 1 1 d D
H41 H -0.259(2) 0.3071(12) 0.8400(11) 0.055 Uiso 1 1 d D
N44 N 0.3300(3) 0.35445(11) 0.86063(18) 0.0455(7) Uani 1 1 d D
H42 H 0.329(3) 0.3402(13) 0.8158(11) 0.068 Uiso 1 1 d D
H43 H 0.299(3) 0.3837(6) 0.859(2) 0.068 Uiso 1 1 d D
O41 O -0.1665(2) 0.31378(10) 1.01743(14) 0.0532(7) Uani 1 1 d .
O42 O 0.3358(2) 0.27089(9) 0.91460(15) 0.0562(7) Uani 1 1 d .
O43 O 0.3092(2) 0.34164(10) 0.99817(13) 0.0548(7) Uani 1 1 d .
C41 C 0.1252(3) 0.31467(12) 0.8917(2) 0.0376(8) Uani 1 1 d .
C42 C -0.0857(3) 0.31013(11) 0.87932(19) 0.0330(7) Uani 1 1 d .
C43 C -0.2416(3) 0.31104(12) 0.9538(2) 0.0396(8) Uani 1 1 d .
C44 C -0.3762(3) 0.31009(15) 0.9465(2) 0.0566(11) Uani 1 1 d .
H44 H -0.3991 0.2790 0.9661 0.085 Uiso 1 1 calc R
H45 H -0.4174 0.3139 0.8916 0.085 Uiso 1 1 calc R
H46 H -0.3989 0.3367 0.9772 0.085 Uiso 1 1 calc R
S61 S 0.03152(7) 0.19551(3) 0.08348(5) 0.0359(2) Uani 1 1 d .
S62 S -0.21647(7) 0.20541(3) 0.12712(5) 0.0378(2) Uani 1 1 d .
N61 N 0.0021(2) 0.19731(10) 0.22683(15) 0.0368(7) Uani 1 1 d .
N62 N 0.1266(2) 0.19402(10) 0.23349(16) 0.0375(7) Uani 1 1 d .
N63 N 0.2737(2) 0.19122(11) 0.15725(16) 0.0396(7) Uani 1 1 d D
H61 H 0.328(2) 0.1934(12) 0.2013(11) 0.059 Uiso 1 1 d D
N64 N -0.2495(3) 0.26071(12) 0.14121(17) 0.0440(7) Uani 1 1 d D
H62 H -0.241(3) 0.2692(13) 0.1903(7) 0.066 Uiso 1 1 d D
H63 H -0.224(3) 0.2820(10) 0.1114(18) 0.066 Uiso 1 1 d D
O61 O 0.2295(2) 0.18495(10) 0.02478(15) 0.0580(7) Uani 1 1 d .
O62 O -0.2623(2) 0.17465(9) 0.18118(14) 0.0514(6) Uani 1 1 d .
O63 O -0.2489(2) 0.19527(9) 0.04393(13) 0.0516(7) Uani 1 1 d .
C61 C -0.0557(3) 0.19887(12) 0.15346(18) 0.0333(7) Uani 1 1 d .
C62 C 0.1541(3) 0.19302(11) 0.16359(19) 0.0324(7) Uani 1 1 d .
C63 C 0.3065(3) 0.18797(13) 0.0867(2) 0.0420(8) Uani 1 1 d .
C64 C 0.4408(3) 0.18805(16) 0.0911(3) 0.0640(12) Uani 1 1 d .
H64 H 0.4618 0.1596 0.0635 0.096 Uiso 1 1 calc R
H65 H 0.4843 0.1869 0.1459 0.096 Uiso 1 1 calc R
H66 H 0.4625 0.2177 0.0668 0.096 Uiso 1 1 calc R
O5 O 0.7099(2) 0.05574(10) 0.37012(14) 0.0496(6) Uani 1 1 d D
H5A H 0.699(4) 0.0540(15) 0.4168(9) 0.074 Uiso 1 1 d D
H5B H 0.6375(12) 0.0569(14) 0.343(2) 0.074 Uiso 1 1 d D
O6 O 0.7476(2) 0.29662(11) 0.29290(16) 0.0574(7) Uani 1 1 d D
H6A H 0.772(4) 0.2763(12) 0.3300(18) 0.086 Uiso 1 1 d D
H6B H 0.6730(9) 0.3023(15) 0.289(3) 0.086 Uiso 1 1 d D
O7 O 0.6766(3) 0.06920(11) 0.1761(2) 0.0798(9) Uani 1 1 d D
H7A H 0.699(5) 0.0460(14) 0.150(3) 0.120 Uiso 1 1 d D
H7B H 0.690(5) 0.0974(9) 0.159(3) 0.120 Uiso 1 1 d D

loop_
_atom_site_aniso_label
_atom_site_aniso_U_11
_atom_site_aniso_U_22
_atom_site_aniso_U_33
_atom_site_aniso_U_23
_atom_site_aniso_U_13
_atom_site_aniso_U_12
S1 0.0242(4) 0.0624(6) 0.0278(5) -0.0027(4) 0.0002(3) 0.0008(4)
S2 0.0265(4) 0.0579(6) 0.0391(5) -0.0044(4) 0.0063(4) 0.0023(4)
N1 0.0324(16) 0.065(2) 0.0308(17) 0.0002(14) 0.0046(13) -0.0031(13)
N2 0.0285(15) 0.0614(19) 0.0291(16) -0.0003(13) 0.0013(12) -0.0042(13)
N3 0.0252(15) 0.0543(18) 0.0297(16) -0.0021(13) -0.0020(12) 0.0001(12)
N4 0.0372(17) 0.068(2) 0.0405(18) -0.0087(17) 0.0143(14) -0.0056(15)
O1 0.0336(13) 0.0870(19) 0.0320(14) -0.0003(13) 0.0040(11) 0.0029(12)
O2 0.0325(13) 0.099(2) 0.0302(14) 0.0006(13) 0.0020(10) 0.0037(12)
O3 0.0478(16) 0.0593(17) 0.090(2) -0.0162(15) 0.0197(15) 0.0106(13)
C1 0.0267(17) 0.049(2) 0.0299(19) -0.0033(15) 0.0067(14) -0.0024(14)
C2 0.0287(18) 0.041(2) 0.0295(19) -0.0029(14) -0.0005(14) -0.0042(14)
C3 0.0292(18) 0.053(2) 0.037(2) 0.0022(17) 0.0061(16) 0.0010(15)
C4 0.033(2) 0.070(3) 0.054(2) 0.005(2) 0.0112(17) 0.0070(18)
N5 0.0387(19) 0.098(3) 0.038(2) 0.0050(18) 0.0055(15) 0.0011(19)
N6 0.057(2) 0.082(2) 0.0287(18) -0.0020(16) 0.0020(16) 0.0069(19)
O4 0.0394(15) 0.111(2) 0.0401(16) 0.0016(15) -0.0064(12) 0.0028(14)
C5 0.040(2) 0.041(2) 0.0299(19) 0.0027(15) 0.0025(15) -0.0001(15)
C6 0.047(2) 0.037(2) 0.033(2) 0.0049(15) 0.0025(16) 0.0023(15)
C7 0.054(2) 0.052(2) 0.041(2) 0.0047(17) 0.0191(18) 0.0019(18)
C8 0.039(2) 0.054(2) 0.054(3) 0.0035(19) 0.0108(18) 0.0023(17)
C9 0.036(2) 0.066(3) 0.034(2) -0.0009(17) -0.0021(16) -0.0017(17)
C10 0.046(2) 0.057(2) 0.0277(19) -0.0008(16) 0.0041(16) -0.0024(17)
C11 0.041(2) 0.049(2) 0.038(2) 0.0036(16) 0.0034(17) -0.0012(16)
S21 0.0232(4) 0.0665(6) 0.0248(4) 0.0019(4) 0.0017(3) 0.0025(4)
S22 0.0242(4) 0.0605(6) 0.0315(5) 0.0027(4) 0.0049(3) 0.0028(4)
N21 0.0330(16) 0.0599(19) 0.0277(16) -0.0007(13) 0.0063(12) -0.0003(13)
N22 0.0286(15) 0.0579(19) 0.0276(16) 0.0010(13) 0.0011(12) -0.0048(12)
N23 0.0262(16) 0.066(2) 0.0282(17) 0.0014(14) -0.0013(12) -0.0008(13)
N24 0.0380(18) 0.072(2) 0.050(2) 0.0035(18) 0.0079(16) -0.0034(16)
O21 0.0330(14) 0.117(2) 0.0356(15) -0.0004(14) 0.0022(12) 0.0020(14)
O22 0.0403(14) 0.0752(18) 0.0580(17) -0.0092(14) 0.0194(12) 0.0081(13)
O23 0.0362(14) 0.101(2) 0.0308(14) 0.0106(13) 0.0022(11) 0.0074(13)
C21 0.0272(17) 0.047(2) 0.0307(19) 0.0026(15) 0.0051(14) 0.0004(14)
C22 0.0256(17) 0.045(2) 0.0281(19) 0.0031(15) -0.0005(13) -0.0014(14)
C23 0.0237(18) 0.073(3) 0.038(2) 0.0038(18) 0.0031(16) 0.0022(16)
C24 0.028(2) 0.127(4) 0.055(3) 0.005(3) 0.0108(18) 0.004(2)
N25 0.040(2) 0.125(3) 0.048(2) -0.010(2) 0.0125(17) 0.008(2)
N26 0.049(2) 0.085(2) 0.0348(19) -0.0061(17) 0.0045(17) 0.0056(18)
O24 0.0326(14) 0.098(2) 0.0454(16) -0.0073(14) -0.0026(12) -0.0042(13)
C25 0.0329(19) 0.0385(19) 0.037(2) -0.0009(15) 0.0032(15) 0.0019(14)
C26 0.041(2) 0.038(2) 0.0312(19) -0.0013(15) 0.0003(16) 0.0039(15)
C27 0.050(2) 0.059(2) 0.037(2) 0.0004(17) 0.0149(18) 0.0071(18)
C28 0.039(2) 0.047(2) 0.061(3) 0.0040(18) 0.0136(19) 0.0017(16)
C29 0.034(2) 0.050(2) 0.047(2) -0.0014(17) -0.0046(17) 0.0020(16)
C30 0.042(2) 0.047(2) 0.035(2) -0.0009(16) 0.0051(16) 0.0012(16)
C31 0.043(2) 0.054(2) 0.041(2) -0.0022(17) 0.0090(18) 0.0011(17)
S41 0.0216(4) 0.0732(6) 0.0290(5) 0.0009(4) 0.0011(3) -0.0039(4)
S42 0.0217(4) 0.0609(6) 0.0352(5) -0.0008(4) 0.0027(4) -0.0039(4)
N41 0.0241(15) 0.082(2) 0.0344(17) -0.0039(15) 0.0046(13) -0.0061(14)
N42 0.0195(14) 0.080(2) 0.0319(17) -0.0015(14) 0.0002(12) -0.0046(13)
N43 0.0194(15) 0.0569(18) 0.0304(16) -0.0001(13) 0.0006(11) -0.0004(12)
N44 0.0355(17) 0.063(2) 0.0399(18) -0.0017(16) 0.0131(14) -0.0069(15)
O41 0.0284(13) 0.099(2) 0.0306(14) 0.0056(13) 0.0028(11) -0.0019(12)
O42 0.0347(14) 0.0617(17) 0.0692(18) -0.0013(14) 0.0052(12) 0.0010(12)
O43 0.0357(14) 0.095(2) 0.0304(14) -0.0113(13) 0.0004(11) -0.0092(13)
C41 0.0221(17) 0.054(2) 0.036(2) 0.0007(16) 0.0067(15) -0.0039(14)
C42 0.0225(17) 0.044(2) 0.0311(19) -0.0005(15) 0.0025(14) -0.0020(13)
C43 0.0314(19) 0.053(2) 0.033(2) 0.0052(16) 0.0056(16) -0.0008(15)
C44 0.0225(19) 0.099(3) 0.048(2) 0.006(2) 0.0074(17) 0.0026(18)
S61 0.0216(4) 0.0582(6) 0.0268(5) 0.0002(4) 0.0031(3) 0.0016(4)
S62 0.0209(4) 0.0623(6) 0.0297(5) -0.0002(4) 0.0049(3) 0.0000(4)
N61 0.0249(14) 0.0522(18) 0.0320(16) 0.0014(13) 0.0039(12) 0.0021(12)
N62 0.0262(15) 0.0511(18) 0.0327(16) -0.0001(13) 0.0015(12) 0.0046(12)
N63 0.0203(15) 0.0612(19) 0.0350(17) -0.0024(14) 0.0014(12) 0.0028(12)
N64 0.0361(16) 0.063(2) 0.0335(17) 0.0059(15) 0.0102(14) 0.0074(14)
O61 0.0343(14) 0.103(2) 0.0385(15) -0.0101(14) 0.0110(12) -0.0029(13)
O62 0.0318(13) 0.0734(18) 0.0519(16) 0.0106(13) 0.0156(11) -0.0051(12)
O63 0.0299(13) 0.0886(19) 0.0325(14) -0.0101(12) -0.0007(10) -0.0018(12)
C61 0.0237(16) 0.047(2) 0.0292(19) 0.0008(15) 0.0054(14) 0.0005(14)
C62 0.0250(17) 0.0366(19) 0.0343(19) -0.0001(14) 0.0040(14) 0.0029(13)
C63 0.0288(19) 0.053(2) 0.044(2) -0.0006(17) 0.0089(17) 0.0013(15)
C64 0.033(2) 0.096(3) 0.066(3) -0.002(2) 0.018(2) -0.002(2)
O5 0.0385(14) 0.0721(17) 0.0364(15) -0.0017(14) 0.0047(12) 0.0021(13)
O6 0.0502(16) 0.073(2) 0.0521(18) 0.0045(13) 0.0177(15) 0.0083(15)
O7 0.069(2) 0.077(2) 0.100(3) -0.011(2) 0.0342(18) -0.0030(19)

loop_
_atom_type_symbol
_atom_type_description
_atom_type_scat_dispersion_real
_atom_type_scat_dispersion_imag
_atom_type_scat_source
C C 0.0033 0.0016 'International Tables Vol C Tables 4.2.6.8 and 6.1.1.4'
H H 0.0000 0.0000 'International Tables Vol C Tables 4.2.6.8 and 6.1.1.4'
N N 0.0061 0.0033 'International Tables Vol C Tables 4.2.6.8 and 6.1.1.4'
O O 0.0106 0.0060 'International Tables Vol C Tables 4.2.6.8 and 6.1.1.4'
S S 0.1246 0.1234 'International Tables Vol C Tables 4.2.6.8 and 6.1.1.4'

loop_
_geom_angle_atom_site_label_1
_geom_angle_atom_site_label_2
_geom_angle_atom_site_label_3
_geom_angle
C2 S1 C1 85.22(15)
O3 S2 O2 119.56(17)
O3 S2 N4 108.66(17)
O2 S2 N4 108.54(16)
O3 S2 C1 107.99(15)
O2 S2 C1 104.10(14)
N4 S2 C1 107.35(16)
C1 N1 N2 110.9(3)
C2 N2 N1 112.4(2)
C3 N3 C2 123.4(3)
N1 C1 S1 116.4(2)
N1 C1 S2 121.8(2)
S1 C1 S2 121.78(18)
N2 C2 N3 121.4(3)
N2 C2 S1 115.1(2)
N3 C2 S1 123.5(2)
O1 C3 N3 119.7(3)
O1 C3 C4 123.7(3)
N3 C3 C4 116.6(3)
C10 C5 C6 117.9(3)
C10 C5 C11 121.0(3)
C6 C5 C11 121.1(3)
N6 C6 C7 118.2(3)
N6 C6 C5 123.3(3)
C7 C6 C5 118.5(3)
C8 C7 C6 121.5(3)
C7 C8 C9 120.5(3)
C10 C9 C8 119.2(3)
C9 C10 C5 122.4(3)
O4 C11 N5 119.5(3)
O4 C11 C5 120.7(3)
N5 C11 C5 119.8(3)
C21 S21 C22 85.20(15)
O22 S22 O23 120.68(16)
O22 S22 N24 108.70(17)
O23 S22 N24 107.34(17)
O22 S22 C21 106.36(15)
O23 S22 C21 104.76(15)
N24 S22 C21 108.46(16)
C21 N21 N22 111.0(3)
C22 N22 N21 112.0(2)
C23 N23 C22 123.8(3)
N21 C21 S21 116.6(2)
N21 C21 S22 121.4(2)
S21 C21 S22 122.00(18)
N22 C22 N23 121.4(3)
N22 C22 S21 115.3(2)
N23 C22 S21 123.4(2)
O21 C23 N23 120.6(3)
O21 C23 C24 124.0(3)
N23 C23 C24 115.4(3)
C30 C25 C26 118.1(3)
C30 C25 C31 120.8(3)
C26 C25 C31 121.1(3)
N26 C26 C27 118.2(3)
N26 C26 C25 122.9(3)
C27 C26 C25 118.9(3)
C28 C27 C26 121.3(3)
C27 C28 C29 120.4(3)
C30 C29 C28 119.0(3)
C29 C30 C25 122.3(3)
O24 C31 N25 119.0(3)
O24 C31 C25 121.3(3)
N25 C31 C25 119.7(3)
C42 S41 C41 85.50(15)
O42 S42 O43 118.60(16)
O42 S42 N44 108.22(16)
O43 S42 N44 109.45(16)
O42 S42 C41 108.23(15)
O43 S42 C41 104.49(15)
N44 S42 C41 107.29(16)
C41 N41 N42 111.4(3)
C42 N42 N41 112.1(2)
C43 N43 C42 123.5(3)
N41 C41 S41 116.1(2)
N41 C41 S42 122.2(2)
S41 C41 S42 121.67(19)
N42 C42 N43 121.0(3)
N42 C42 S41 114.9(2)
N43 C42 S41 124.0(2)
O41 C43 N43 120.7(3)
O41 C43 C44 123.8(3)
N43 C43 C44 115.5(3)
C62 S61 C61 85.42(15)
O63 S62 O62 119.82(15)
O63 S62 N64 108.85(15)
O62 S62 N64 108.53(15)
O63 S62 C61 104.61(14)
O62 S62 C61 105.91(14)
N64 S62 C61 108.60(15)
C61 N61 N62 111.1(3)
C62 N62 N61 111.8(2)
C63 N63 C62 123.1(3)
N61 C61 S61 116.5(2)
N61 C61 S62 121.0(2)
S61 C61 S62 122.49(18)
N62 C62 N63 120.9(3)
N62 C62 S61 115.1(2)
N63 C62 S61 124.0(2)
O61 C63 N63 120.6(3)
O61 C63 C64 123.7(3)
N63 C63 C64 115.7(3)

loop_
_geom_bond_atom_site_label_1
_geom_bond_atom_site_label_2
_geom_bond_distance
S1 C2 1.720(3)
S1 C1 1.725(3)
S2 O3 1.417(2)
S2 O2 1.424(2)
S2 N4 1.579(3)
S2 C1 1.776(3)
N1 C1 1.290(4)
N1 N2 1.377(4)
N2 C2 1.301(4)
N3 C3 1.355(4)
N3 C2 1.376(4)
O1 C3 1.223(4)
C3 C4 1.480(4)
N5 C11 1.324(5)
N6 C6 1.367(4)
O4 C11 1.238(4)
C5 C10 1.402(4)
C5 C6 1.411(5)
C5 C11 1.486(5)
C6 C7 1.401(5)
C7 C8 1.364(5)
C8 C9 1.376(5)
C9 C10 1.365(5)
S21 C21 1.715(3)
S21 C22 1.722(3)
S22 O22 1.414(2)
S22 O23 1.422(2)
S22 N24 1.579(4)
S22 C21 1.770(3)
N21 C21 1.296(4)
N21 N22 1.374(4)
N22 C22 1.307(4)
N23 C23 1.364(4)
N23 C22 1.365(4)
O21 C23 1.217(4)
C23 C24 1.486(5)
N25 C31 1.334(5)
N26 C26 1.361(4)
O24 C31 1.242(4)
C25 C30 1.400(5)
C25 C26 1.411(5)
C25 C31 1.476(5)
C26 C27 1.398(5)
C27 C28 1.367(5)
C28 C29 1.388(5)
C29 C30 1.371(5)
S41 C42 1.716(3)
S41 C41 1.724(3)
S42 O42 1.421(3)
S42 O43 1.428(2)
S42 N44 1.581(3)
S42 C41 1.772(3)
N41 C41 1.284(4)
N41 N42 1.375(4)
N42 C42 1.307(4)
N43 C43 1.355(4)
N43 C42 1.366(4)
O41 C43 1.225(4)
C43 C44 1.491(4)
S61 C62 1.716(3)
S61 C61 1.721(3)
S62 O63 1.423(2)
S62 O62 1.428(2)
S62 N64 1.569(3)
S62 C61 1.770(3)
N61 C61 1.284(4)
N61 N62 1.381(3)
N62 C62 1.310(4)
N63 C63 1.351(4)
N63 C62 1.374(4)
O61 C63 1.214(4)
C63 C64 1.495(5)

loop_
_geom_torsion_atom_site_label_1
_geom_torsion_atom_site_label_2
_geom_torsion_atom_site_label_3
_geom_torsion_atom_site_label_4
_geom_torsion
C1 N1 N2 C2 0.4(4)
N2 N1 C1 S1 0.7(4)
N2 N1 C1 S2 179.5(2)
C2 S1 C1 N1 -1.1(3)
C2 S1 C1 S2 -179.9(2)
O3 S2 C1 N1 62.0(3)
O2 S2 C1 N1 -169.9(3)
N4 S2 C1 N1 -55.0(3)
O3 S2 C1 S1 -119.2(2)
O2 S2 C1 S1 8.8(3)
N4 S2 C1 S1 123.8(2)
N1 N2 C2 N3 177.9(3)
N1 N2 C2 S1 -1.3(4)
C3 N3 C2 N2 178.2(3)
C3 N3 C2 S1 -2.7(5)
C1 S1 C2 N2 1.3(3)
C1 S1 C2 N3 -177.9(3)
C2 N3 C3 O1 0.3(5)
C2 N3 C3 C4 179.7(3)
C10 C5 C6 N6 179.4(3)
C11 C5 C6 N6 -0.7(5)
C10 C5 C6 C7 -0.2(5)
C11 C5 C6 C7 179.7(3)
N6 C6 C7 C8 -179.0(3)
C5 C6 C7 C8 0.6(5)
C6 C7 C8 C9 -0.3(5)
C7 C8 C9 C10 -0.4(5)
C8 C9 C10 C5 0.8(5)
C6 C5 C10 C9 -0.5(5)
C11 C5 C10 C9 179.6(3)
C10 C5 C11 O4 -179.2(3)
C6 C5 C11 O4 0.9(5)
C10 C5 C11 N5 0.7(5)
C6 C5 C11 N5 -179.2(3)
C21 N21 N22 C22 -0.2(4)
N22 N21 C21 S21 -0.1(4)
N22 N21 C21 S22 -178.6(2)
C22 S21 C21 N21 0.2(3)
C22 S21 C21 S22 178.8(2)
O22 S22 C21 N21 -39.9(3)
O23 S22 C21 N21 -168.8(3)
N24 S22 C21 N21 76.8(3)
O22 S22 C21 S21 141.5(2)
O23 S22 C21 S21 12.7(3)
N24 S22 C21 S21 -101.7(2)
N21 N22 C22 N23 -179.3(3)
N21 N22 C22 S21 0.4(4)
C23 N23 C22 N22 -179.3(3)
C23 N23 C22 S21 1.0(5)
C21 S21 C22 N22 -0.4(3)
C21 S21 C22 N23 179.4(3)
C22 N23 C23 O21 -1.5(6)
C22 N23 C23 C24 179.1(3)
C30 C25 C26 N26 179.9(3)
C31 C25 C26 N26 0.6(5)
C30 C25 C26 C27 1.2(5)
C31 C25 C26 C27 -178.0(3)
N26 C26 C27 C28 -179.4(3)
C25 C26 C27 C28 -0.6(5)
C26 C27 C28 C29 -0.3(5)
C27 C28 C29 C30 0.7(5)
C28 C29 C30 C25 -0.1(5)
C26 C25 C30 C29 -0.8(5)
C31 C25 C30 C29 178.4(3)
C30 C25 C31 O24 176.5(3)
C26 C25 C31 O24 -4.3(5)
C30 C25 C31 N25 -4.7(5)
C26 C25 C31 N25 174.5(4)
C41 N41 N42 C42 -0.1(4)
N42 N41 C41 S41 -0.1(4)
N42 N41 C41 S42 179.7(2)
C42 S41 C41 N41 0.3(3)
C42 S41 C41 S42 -179.6(2)
O42 S42 C41 N41 -74.1(3)
O43 S42 C41 N41 158.7(3)
N44 S42 C41 N41 42.5(3)
O42 S42 C41 S41 105.8(2)
O43 S42 C41 S41 -21.5(3)
N44 S42 C41 S41 -137.7(2)
N41 N42 C42 N43 179.4(3)
N41 N42 C42 S41 0.3(4)
C43 N43 C42 N42 179.9(3)
C43 N43 C42 S41 -1.1(5)
C41 S41 C42 N42 -0.3(3)
C41 S41 C42 N43 -179.4(3)
C42 N43 C43 O41 -1.6(5)
C42 N43 C43 C44 178.5(3)
C61 N61 N62 C62 -0.4(4)
N62 N61 C61 S61 1.1(4)
N62 N61 C61 S62 -177.7(2)
C62 S61 C61 N61 -1.1(3)
C62 S61 C61 S62 177.6(2)
O63 S62 C61 N61 -168.2(3)
O62 S62 C61 N61 -40.7(3)
N64 S62 C61 N61 75.7(3)
O63 S62 C61 S61 13.1(3)
O62 S62 C61 S61 140.6(2)
N64 S62 C61 S61 -103.0(2)
N61 N62 C62 N63 178.2(3)
N61 N62 C62 S61 -0.4(3)
C63 N63 C62 N62 177.0(3)
C63 N63 C62 S61 -4.5(5)
C61 S61 C62 N62 0.8(3)
C61 S61 C62 N63 -177.7(3)
C62 N63 C63 O61 -2.3(5)
C62 N63 C63 C64 178.1(3)

loop_
_cod_related_entry_id
_cod_related_entry_database
_cod_related_entry_code
1 ChemSpider 30661404
